data_1557732
loop_
_publ_author_name
'Lv, Chunyan'
'Liu, Wangwang'
'Luo, Qing'
'Yi, Haiyan'
'Yu, Huakang'
'Yang, Zhongmin'
'Zou, Bo'
'Zhang, Yujian'

_publ_section_title
;
 A highly emissive AIE-active luminophore exhibiting deep-red to
 near-infrared piezochromism and high-quality lasing
;
_journal_issue 15
_journal_name_full 'Chemical Science'
_journal_page_first 4007
_journal_page_last 4015
_journal_paper_doi 10.1039/D0SC01095B
_journal_volume 11
_journal_year 2020
_chemical_formula_moiety 'C53 H39 N5 O2 S'
_chemical_formula_sum 'C53 H39 N5 O2 S'
_chemical_formula_weight 809.95
_space_group_crystal_system triclinic
_space_group_IT_number 2
_space_group_name_Hall '-P 1'
_space_group_name_H-M_alt 'P -1'
_atom_sites_solution_hydrogens geom
_atom_sites_solution_primary dual
_audit_creation_date 2019-12-25
_audit_creation_method
;
Olex2 1.2
(compiled 2018.05.29 svn.r3508 for OlexSys, GUI svn.r5506)
;
_audit_update_record
;
2020-02-13 deposited with the CCDC.	2020-03-27 downloaded from the CCDC.
;
_cell_angle_alpha 88.6340(10)
_cell_angle_beta 86.866(2)
_cell_angle_gamma 70.3310(10)
_cell_formula_units_Z 2
_cell_length_a 10.3043(4)
_cell_length_b 10.5271(5)
_cell_length_c 21.1147(9)
_cell_measurement_reflns_used 5676
_cell_measurement_temperature 173(2)
_cell_measurement_theta_max 26.052
_cell_measurement_theta_min 2.269
_cell_volume 2153.50(16)
_computing_cell_refinement 'SAINT V8.38A (?, 2016)'
_computing_data_reduction 'SAINT V8.38A (?, 2016)'
_computing_molecular_graphics 'Olex2 (Dolomanov et al., 2009)'
_computing_publication_material 'Olex2 (Dolomanov et al., 2009)'
_computing_structure_refinement 'ShelXL (Sheldrick, 2015)'
_computing_structure_solution 'ShelXT (Sheldrick, 2015)'
_diffrn_ambient_temperature 173.0
_diffrn_measured_fraction_theta_full 0.996
_diffrn_measured_fraction_theta_max 0.991
_diffrn_measurement_device_type 'Bruker APEX-II CCD'
_diffrn_measurement_method '\f and \w scans'
_diffrn_radiation_type MoK\a
_diffrn_radiation_wavelength 0.71073
_diffrn_reflns_av_R_equivalents 0.0558
_diffrn_reflns_av_unetI/netI 0.0757
_diffrn_reflns_Laue_measured_fraction_full 0.996
_diffrn_reflns_Laue_measured_fraction_max 0.991
_diffrn_reflns_limit_h_max 12
_diffrn_reflns_limit_h_min -12
_diffrn_reflns_limit_k_max 13
_diffrn_reflns_limit_k_min -13
_diffrn_reflns_limit_l_max 26
_diffrn_reflns_limit_l_min -24
_diffrn_reflns_number 24680
_diffrn_reflns_point_group_measured_fraction_full 0.996
_diffrn_reflns_point_group_measured_fraction_max 0.991
_diffrn_reflns_theta_full 25.242
_diffrn_reflns_theta_max 26.434
_diffrn_reflns_theta_min 2.265
_diffrn_standards_number 0
_exptl_absorpt_coefficient_mu 0.123
_exptl_absorpt_correction_T_max 0.7454
_exptl_absorpt_correction_T_min 0.6935
_exptl_absorpt_correction_type multi-scan
_exptl_absorpt_process_details
'SADABS-2016/2 (Bruker,2016/2) was used for absorption correction. wR2(int) was 0.0744 before and 0.0559 after correction. The Ratio of minimum to maximum transmission is 0.9304. The \l/2 correction factor is Not present.'
_exptl_crystal_colour red
_exptl_crystal_colour_primary red
_exptl_crystal_density_diffrn 1.249
_exptl_crystal_description block
_exptl_crystal_F_000 848
_exptl_crystal_size_max 0.15
_exptl_crystal_size_mid 0.08
_exptl_crystal_size_min 0.07
_platon_squeeze_details
;
TITL 1225_0m_a.res in P-1
CELL   10.3043   10.5271   21.1147     88.63     86.87     70.33
SPGR P-1
# Solvent Accessible Volume =       200
# Electrons Found in S.A.V. =        32
# Note: Atoms in Void as Cxxx and Qxxx all others
C101 0.101 0.909 0.467 !       5.60 eA-3
Q102 0.254 0.097 0.343 !       0.91 eA-3
Q103 0.460 0.187 0.477 !       0.75 eA-3
Q104 0.692 0.808 0.114 !       0.75 eA-3
Q105 0.124 0.275 0.208 !       0.74 eA-3
Q106 0.834 0.028 0.143 !       0.72 eA-3
Q107 0.059 0.222 0.353 !       0.72 eA-3
Q108 0.443 0.946 0.271 !       0.72 eA-3
Q109 0.847 0.850 0.015 !       0.70 eA-3
Q110 0.847 0.031 0.374 !       0.68 eA-3
Q111 0.875 0.285 0.174 !       0.67 eA-3
Q112 0.317 0.791 0.030 !       0.66 eA-3
Q113 0.686 0.416 0.242 !       0.66 eA-3
Q114 0.928 0.532 0.234 !       0.65 eA-3
Q115 0.314 0.450 0.248 !       0.65 eA-3
Q116 0.598 0.538 0.140 !       0.65 eA-3
Q117 0.501 0.291 0.194 !       0.64 eA-3
Q118 0.411 0.133 0.092 !       0.64 eA-3
Q119 0.180 0.424 0.126 !       0.64 eA-3
Q120 0.353 0.963 0.168 !       0.63 eA-3
Q121 0.622 0.104 0.393 !       0.62 eA-3
Q122 0.858 0.159 0.029 !       0.61 eA-3
Q123 0.753 0.444 0.506 !       0.61 eA-3
Q124 0.104 0.030 0.058 !       0.61 eA-3
Q125 0.846 0.594 0.127 !       0.61 eA-3
Q126 1.001 0.690 0.402 !       0.61 eA-3
Q127 0.139 0.618 0.184 !       0.60 eA-3
Q128 0.555 0.571 0.077 !       0.58 eA-3
Q129 0.033 0.963 0.296 !       0.57 eA-3
Q130 0.126 0.982 0.085 !       0.57 eA-3
Q131 0.116 0.584 0.042 !       0.57 eA-3
Q132 0.580 0.404 0.125 !       0.56 eA-3
Q133 0.811 0.404 0.033 !       0.55 eA-3
Q134 0.849 0.350 0.412 !       0.53 eA-3
Q135 0.211 0.537 0.343 !       0.53 eA-3
Q136 0.449 0.178 0.006 !       0.53 eA-3
Q137 0.281 0.497 0.036 !       0.52 eA-3
Q138 0.494 0.717 0.161 !       0.51 eA-3
Q139 0.693 0.915 0.303 !       0.51 eA-3
Q140 0.896 0.307 0.456 !       0.51 eA-3
;
_refine_diff_density_max 0.218
_refine_diff_density_min -0.367
_refine_diff_density_rms 0.048
_refine_ls_extinction_method none
_refine_ls_goodness_of_fit_ref 1.026
_refine_ls_hydrogen_treatment constr
_refine_ls_matrix_type full
_refine_ls_number_parameters 552
_refine_ls_number_reflns 8759
_refine_ls_number_restraints 0
_refine_ls_restrained_S_all 1.026
_refine_ls_R_factor_all 0.1163
_refine_ls_R_factor_gt 0.0558
_refine_ls_shift/su_max 0.000
_refine_ls_shift/su_mean 0.000
_refine_ls_structure_factor_coef Fsqd
_refine_ls_weighting_details 'w=1/[\s^2^(Fo^2^)+(0.0500P)^2^+0.6025P] where P=(Fo^2^+2Fc^2^)/3'
_refine_ls_weighting_scheme calc
_refine_ls_wR_factor_gt 0.1120
_refine_ls_wR_factor_ref 0.1385
_reflns_Friedel_coverage 0.000
_reflns_number_gt 5083
_reflns_number_total 8759
_reflns_threshold_expression 'I > 2\s(I)'
_cod_data_source_file d0sc01095b2.cif
_cod_data_source_block 1225_0m_sq
_cod_depositor_comments
;Adding full bibliography for 1557732.cif.

 Adding full bibliography for 1557732.cif.
;
_cod_database_code 1557732
_shelx_shelxl_version_number 2018/3
_shelx_space_group_comment
;
The symmetry employed for this shelxl refinement is uniquely defined
by the following loop, which should always be used as a source of
symmetry information in preference to the above space-group names.
They are only intended as comments.
;
_shelx_estimated_absorpt_t_max 0.991
_shelx_estimated_absorpt_t_min 0.982
_olex2_refinement_description
;
1. Fixed Uiso
 At 1.2 times of:
  All C(H) groups
 At 1.5 times of:
  All C(H,H,H) groups
2.a Aromatic/amide H refined with riding coordinates:
 C10(H10), C3(H3), C35(H35), C4(H4), C34(H34), C38(H38), C27(H27), C9(H9),
 C53(H53), C40(H40), C26(H26), C43(H43), C15(H15), C49(H49), C13(H13), C41(H41),
  C45(H45), C46(H46), C44(H44), C18(H18), C25(H25), C6(H6), C7(H7), C37(H37),
 C47(H47), C20(H20), C17(H17), C12(H12), C52(H52), C50(H50), C31(H31), C51(H51),
  C32(H32)
2.b Idealised Me refined as rotating group:
 C1(H1A,H1B,H1C), C14(H14A,H14B,H14C)
;
_platon_squeeze_void_probe_radius 1.20
_olex2_submission_special_instructions 'No special instructions were received'

loop_
_space_group_symop_operation_xyz
'x, y, z'
'-x, -y, -z'

loop_
_atom_site_label
_atom_site_type_symbol
_atom_site_fract_x
_atom_site_fract_y
_atom_site_fract_z
_atom_site_U_iso_or_equiv
_atom_site_adp_type
_atom_site_occupancy
_atom_site_site_symmetry_order
_atom_site_calc_flag
_atom_site_refinement_flags_posn
_atom_site_refinement_flags_adp
_atom_site_refinement_flags_occupancy
_atom_site_disorder_assembly
_atom_site_disorder_group
S001 S 0.48301(8) 0.66288(7) 0.36554(4) 0.0522(2) Uani 1 1 d . . . . .
O2 O 1.18049(18) 0.39991(18) -0.00753(8) 0.0462(5) Uani 1 1 d . . . . .
O1 O 1.40067(18) -0.47523(17) 0.15010(9) 0.0506(5) Uani 1 1 d . . . . .
N5 N -0.5912(2) 0.9732(2) 0.81286(9) 0.0369(5) Uani 1 1 d . . . . .
N1 N 1.0809(2) 0.0654(2) 0.18394(9) 0.0374(5) Uani 1 1 d . . . . .
N3 N 0.3935(2) 0.6095(2) 0.41798(10) 0.0431(6) Uani 1 1 d . . . . .
N2 N 0.5940(2) 0.5226(2) 0.34077(10) 0.0438(6) Uani 1 1 d . . . . .
C48 C -0.6776(2) 1.1058(2) 0.79881(11) 0.0317(6) Uani 1 1 d . . . . .
C10 C 1.3871(3) -0.2418(3) 0.16044(11) 0.0367(6) Uani 1 1 d . . . . .
H10 H 1.483850 -0.263886 0.152809 0.044 Uiso 1 1 calc R . . . .
C42 C -0.6119(2) 0.9173(2) 0.87338(11) 0.0328(6) Uani 1 1 d . . . . .
C3 C 1.1415(2) 0.2022(3) 0.02627(12) 0.0364(6) Uani 1 1 d . . . . .
H3 H 1.146914 0.177804 -0.017067 0.044 Uiso 1 1 calc R . . . .
C35 C -0.0188(2) 0.4274(3) 0.60089(11) 0.0360(6) Uani 1 1 d . . . . .
H35 H -0.008780 0.336188 0.592592 0.043 Uiso 1 1 calc R . . . .
C30 C 0.0810(2) 0.4791(3) 0.57662(11) 0.0339(6) Uani 1 1 d . . . . .
C5 C 1.1095(2) 0.1519(2) 0.13635(11) 0.0338(6) Uani 1 1 d . . . . .
C36 C -0.2725(2) 0.7267(2) 0.68872(11) 0.0323(6) Uani 1 1 d . . . . .
C2 C 1.1582(2) 0.3220(3) 0.04242(12) 0.0353(6) Uani 1 1 d . . . . .
C4 C 1.1171(2) 0.1182(3) 0.07284(11) 0.0357(6) Uani 1 1 d . . . . .
H4 H 1.105358 0.036153 0.061350 0.043 Uiso 1 1 calc R . . . .
C34 C -0.1324(2) 0.5056(3) 0.63689(11) 0.0354(6) Uani 1 1 d . . . . .
H34 H -0.198418 0.466767 0.653212 0.043 Uiso 1 1 calc R . . . .
C38 C -0.4209(2) 0.9489(3) 0.72360(11) 0.0354(6) Uani 1 1 d . . . . .
H38 H -0.446626 1.044192 0.719604 0.042 Uiso 1 1 calc R . . . .
C27 C 0.2810(2) 0.4483(3) 0.49988(11) 0.0361(6) Uani 1 1 d . . . . .
H27 H 0.251132 0.544074 0.500214 0.043 Uiso 1 1 calc R . . . .
C11 C 1.3289(3) -0.3415(2) 0.16235(12) 0.0362(6) Uani 1 1 d . . . . .
C9 C 1.3041(2) -0.1091(3) 0.16969(11) 0.0355(6) Uani 1 1 d . . . . .
H9 H 1.344891 -0.040363 0.168323 0.043 Uiso 1 1 calc R . . . .
C53 C -0.7244(2) 1.2010(3) 0.84659(12) 0.0360(6) Uani 1 1 d . . . . .
H53 H -0.697039 1.176580 0.888667 0.043 Uiso 1 1 calc R . . . .
C19 C 0.7528(2) 0.2259(2) 0.32072(11) 0.0335(6) Uani 1 1 d . . . . .
C33 C -0.1521(2) 0.6403(3) 0.64971(11) 0.0322(6) Uani 1 1 d . . . . .
C8 C 1.1631(2) -0.0743(2) 0.18088(11) 0.0342(6) Uani 1 1 d . . . . .
C28 C 0.2033(2) 0.3951(3) 0.53804(11) 0.0363(6) Uani 1 1 d . . . . .
C16 C 0.9724(2) 0.1169(2) 0.22996(11) 0.0337(6) Uani 1 1 d . . . . .
C21 C 0.6372(2) 0.2815(2) 0.36751(11) 0.0340(6) Uani 1 1 d . . . . .
C22 C 0.5649(2) 0.4238(3) 0.37348(11) 0.0352(6) Uani 1 1 d . . . . .
C40 C -0.4515(2) 0.7533(2) 0.77176(11) 0.0349(6) Uani 1 1 d . . . . .
H40 H -0.499464 0.712840 0.800960 0.042 Uiso 1 1 calc R . . . .
C26 C 0.5895(2) 0.2011(3) 0.40818(12) 0.0394(6) Uani 1 1 d . . . . .
H26 H 0.635573 0.106301 0.406551 0.047 Uiso 1 1 calc R . . . .
C23 C 0.4504(2) 0.4738(3) 0.41831(11) 0.0350(6) Uani 1 1 d . . . . .
C43 C -0.5052(3) 0.8708(3) 0.91442(12) 0.0396(6) Uani 1 1 d . . . . .
H43 H -0.416621 0.875026 0.902171 0.048 Uiso 1 1 calc R . . . .
C24 C 0.4022(2) 0.3863(3) 0.45826(11) 0.0349(6) Uani 1 1 d . . . . .
C15 C 0.9641(3) 0.0485(3) 0.28638(12) 0.0379(6) Uani 1 1 d . . . . .
H15 H 1.033425 -0.035404 0.294753 0.046 Uiso 1 1 calc R . . . .
C49 C -0.7191(2) 1.1437(3) 0.73741(12) 0.0404(6) Uani 1 1 d . . . . .
H49 H -0.689925 1.079920 0.703983 0.048 Uiso 1 1 calc R . . . .
C13 C 1.1052(3) -0.1759(3) 0.18494(12) 0.0401(6) Uani 1 1 d . . . . .
H13 H 1.008728 -0.154142 0.193438 0.048 Uiso 1 1 calc R . . . .
C41 C -0.3448(2) 0.6721(3) 0.73274(11) 0.0353(6) Uani 1 1 d . . . . .
H41 H -0.320393 0.576868 0.736135 0.042 Uiso 1 1 calc R . . . .
C45 C -0.6548(3) 0.8117(3) 0.99140(12) 0.0397(6) Uani 1 1 d . . . . .
H45 H -0.669510 0.775456 1.031705 0.048 Uiso 1 1 calc R . . . .
C39 C -0.4893(2) 0.8928(3) 0.76888(11) 0.0334(6) Uani 1 1 d . . . . .
C46 C -0.7612(3) 0.8582(3) 0.95086(12) 0.0380(6) Uani 1 1 d . . . . .
H46 H -0.849714 0.854272 0.963463 0.046 Uiso 1 1 calc R . . . .
C44 C -0.5270(3) 0.8183(3) 0.97303(12) 0.0431(7) Uani 1 1 d . . . . .
H44 H -0.453265 0.786607 1.000862 0.052 Uiso 1 1 calc R . . . .
C18 C 0.7636(2) 0.2930(3) 0.26428(11) 0.0371(6) Uani 1 1 d . . . . .
H18 H 0.695775 0.377984 0.256284 0.044 Uiso 1 1 calc R . . . .
C25 C 0.4766(3) 0.2510(3) 0.45204(12) 0.0390(6) Uani 1 1 d . . . . .
H25 H 0.450479 0.188513 0.478538 0.047 Uiso 1 1 calc R . . . .
C6 C 1.1309(2) 0.2696(3) 0.15203(12) 0.0366(6) Uani 1 1 d . . . . .
H6 H 1.129557 0.292175 0.195404 0.044 Uiso 1 1 calc R . . . .
C7 C 1.1541(2) 0.3550(3) 0.10543(12) 0.0378(6) Uani 1 1 d . . . . .
H7 H 1.167338 0.436347 0.116849 0.045 Uiso 1 1 calc R . . . .
C37 C -0.3160(2) 0.8670(3) 0.68453(11) 0.0372(6) Uani 1 1 d . . . . .
H37 H -0.271727 0.907609 0.653625 0.045 Uiso 1 1 calc R . . . .
C47 C -0.7405(2) 0.9103(2) 0.89208(11) 0.0353(6) Uani 1 1 d . . . . .
H47 H -0.814501 0.941538 0.864365 0.042 Uiso 1 1 calc R . . . .
C20 C 0.8559(3) 0.1016(3) 0.33037(12) 0.0379(6) Uani 1 1 d . . . . .
H20 H 0.851337 0.052266 0.368211 0.045 Uiso 1 1 calc R . . . .
C17 C 0.8694(2) 0.2403(3) 0.21961(12) 0.0373(6) Uani 1 1 d . . . . .
H17 H 0.872371 0.288457 0.181253 0.045 Uiso 1 1 calc R . . . .
C12 C 1.1884(3) -0.3087(3) 0.17659(13) 0.0433(7) Uani 1 1 d . . . . .
H12 H 1.148936 -0.378236 0.180638 0.052 Uiso 1 1 calc R . . . .
C52 C -0.8101(3) 1.3307(3) 0.83405(13) 0.0424(7) Uani 1 1 d . . . . .
H52 H -0.842748 1.393895 0.867577 0.051 Uiso 1 1 calc R . . . .
C50 C -0.8028(3) 1.2744(3) 0.72533(13) 0.0499(7) Uani 1 1 d . . . . .
H50 H -0.829749 1.300043 0.683293 0.060 Uiso 1 1 calc R . . . .
C31 C 0.0629(3) 0.6126(3) 0.59038(13) 0.0462(7) Uani 1 1 d . . . . .
H31 H 0.130260 0.650666 0.575191 0.055 Uiso 1 1 calc R . . . .
C51 C -0.8480(3) 1.3684(3) 0.77322(14) 0.0495(7) Uani 1 1 d . . . . .
H51 H -0.904771 1.458190 0.764218 0.059 Uiso 1 1 calc R . . . .
C32 C -0.0508(3) 0.6901(3) 0.62556(13) 0.0468(7) Uani 1 1 d . . . . .
H32 H -0.060470 0.781300 0.633678 0.056 Uiso 1 1 calc R . . . .
N4 N 0.2557(3) 0.1393(3) 0.55202(15) 0.0797(9) Uani 1 1 d . . . . .
C29 C 0.2342(3) 0.2523(3) 0.54469(13) 0.0489(7) Uani 1 1 d . . . . .
C1 C 1.1929(3) 0.5264(3) 0.00726(14) 0.0530(8) Uani 1 1 d . . . . .
H1A H 1.197498 0.576422 -0.032047 0.079 Uiso 1 1 calc GR . . . .
H1B H 1.277179 0.511273 0.030079 0.079 Uiso 1 1 calc GR . . . .
H1C H 1.112666 0.578452 0.033932 0.079 Uiso 1 1 calc GR . . . .
C14 C 1.5388(3) -0.5059(3) 0.12435(15) 0.0564(8) Uani 1 1 d . . . . .
H14A H 1.538882 -0.451470 0.086043 0.085 Uiso 1 1 calc GR . . . .
H14B H 1.576859 -0.601824 0.113604 0.085 Uiso 1 1 calc GR . . . .
H14C H 1.595376 -0.485301 0.155748 0.085 Uiso 1 1 calc GR . . . .

loop_
_atom_site_aniso_label
_atom_site_aniso_U_11
_atom_site_aniso_U_22
_atom_site_aniso_U_33
_atom_site_aniso_U_23
_atom_site_aniso_U_13
_atom_site_aniso_U_12
S001 0.0544(5) 0.0340(4) 0.0613(5) 0.0004(3) 0.0145(4) -0.0086(3)
O2 0.0535(12) 0.0407(11) 0.0447(11) 0.0068(9) 0.0005(9) -0.0172(9)
O1 0.0464(11) 0.0294(11) 0.0679(13) -0.0017(9) 0.0189(9) -0.0052(8)
N5 0.0404(12) 0.0318(12) 0.0289(11) 0.0032(9) 0.0073(9) -0.0012(9)
N1 0.0421(12) 0.0263(12) 0.0397(12) -0.0038(10) 0.0138(10) -0.0084(10)
N3 0.0413(13) 0.0350(13) 0.0479(14) -0.0010(11) 0.0084(10) -0.0077(10)
N2 0.0453(13) 0.0340(13) 0.0480(14) -0.0021(11) 0.0092(10) -0.0098(10)
C48 0.0267(13) 0.0322(14) 0.0328(13) 0.0033(11) 0.0020(10) -0.0060(10)
C10 0.0307(14) 0.0374(16) 0.0391(14) 0.0020(12) 0.0011(11) -0.0081(12)
C42 0.0346(14) 0.0299(14) 0.0290(13) 0.0002(11) 0.0037(10) -0.0053(11)
C3 0.0357(14) 0.0369(16) 0.0337(14) -0.0037(12) 0.0016(11) -0.0087(12)
C35 0.0339(14) 0.0338(15) 0.0334(14) -0.0006(11) 0.0002(11) -0.0027(11)
C30 0.0310(14) 0.0403(16) 0.0258(13) 0.0007(11) -0.0018(10) -0.0061(11)
C5 0.0319(14) 0.0294(14) 0.0366(14) -0.0024(12) 0.0073(11) -0.0068(11)
C36 0.0303(13) 0.0353(15) 0.0293(13) -0.0022(11) -0.0018(10) -0.0084(11)
C2 0.0297(14) 0.0344(15) 0.0388(15) 0.0037(12) 0.0029(11) -0.0078(11)
C4 0.0367(14) 0.0297(14) 0.0399(15) -0.0084(12) 0.0054(11) -0.0105(11)
C34 0.0329(14) 0.0364(15) 0.0340(14) 0.0013(12) 0.0014(11) -0.0082(11)
C38 0.0385(15) 0.0314(14) 0.0336(14) 0.0006(11) 0.0032(11) -0.0091(11)
C27 0.0370(15) 0.0350(15) 0.0306(13) -0.0040(11) 0.0039(11) -0.0051(11)
C11 0.0393(15) 0.0258(14) 0.0390(15) 0.0001(11) 0.0062(11) -0.0063(12)
C9 0.0361(15) 0.0339(15) 0.0396(15) -0.0020(12) 0.0028(11) -0.0166(12)
C53 0.0351(14) 0.0378(16) 0.0336(14) -0.0006(12) 0.0045(11) -0.0110(12)
C19 0.0333(14) 0.0323(15) 0.0350(14) -0.0030(11) 0.0037(10) -0.0120(11)
C33 0.0288(13) 0.0386(16) 0.0263(12) -0.0022(11) 0.0011(10) -0.0080(11)
C8 0.0343(14) 0.0306(15) 0.0346(14) -0.0059(11) 0.0064(11) -0.0075(11)
C28 0.0348(14) 0.0373(16) 0.0311(13) -0.0012(12) -0.0012(11) -0.0047(12)
C16 0.0338(14) 0.0336(15) 0.0346(14) -0.0069(12) 0.0084(10) -0.0136(11)
C21 0.0325(14) 0.0343(15) 0.0333(14) -0.0029(11) 0.0048(10) -0.0095(11)
C22 0.0361(14) 0.0346(15) 0.0332(14) -0.0007(12) 0.0020(11) -0.0103(12)
C40 0.0324(14) 0.0355(15) 0.0338(14) 0.0014(12) 0.0045(11) -0.0085(11)
C26 0.0368(15) 0.0324(15) 0.0431(15) -0.0033(12) 0.0067(12) -0.0047(12)
C23 0.0317(14) 0.0339(15) 0.0344(14) -0.0021(12) 0.0005(11) -0.0049(11)
C43 0.0302(14) 0.0453(16) 0.0406(15) 0.0054(13) 0.0009(11) -0.0100(12)
C24 0.0346(14) 0.0373(15) 0.0296(13) -0.0011(11) 0.0015(11) -0.0082(12)
C15 0.0376(15) 0.0289(14) 0.0423(15) -0.0030(12) 0.0069(11) -0.0059(11)
C49 0.0374(15) 0.0435(17) 0.0366(15) 0.0004(13) -0.0003(11) -0.0089(12)
C13 0.0348(15) 0.0365(16) 0.0480(16) -0.0071(13) 0.0101(12) -0.0120(12)
C41 0.0346(14) 0.0317(14) 0.0371(14) 0.0004(12) 0.0011(11) -0.0084(11)
C45 0.0456(16) 0.0377(16) 0.0309(14) 0.0038(12) 0.0051(12) -0.0088(12)
C39 0.0310(13) 0.0360(15) 0.0286(13) 0.0014(11) 0.0008(10) -0.0055(11)
C46 0.0359(15) 0.0378(15) 0.0394(15) -0.0020(12) 0.0081(11) -0.0125(12)
C44 0.0386(16) 0.0514(18) 0.0346(15) 0.0069(13) -0.0045(12) -0.0089(13)
C18 0.0348(14) 0.0364(15) 0.0353(14) -0.0031(12) 0.0026(11) -0.0061(11)
C25 0.0390(15) 0.0365(16) 0.0366(14) 0.0011(12) 0.0072(11) -0.0076(12)
C6 0.0388(15) 0.0362(15) 0.0338(14) -0.0041(12) 0.0031(11) -0.0120(12)
C7 0.0405(15) 0.0289(14) 0.0436(16) -0.0026(12) -0.0006(12) -0.0113(12)
C37 0.0365(14) 0.0398(16) 0.0337(14) 0.0002(12) 0.0088(11) -0.0126(12)
C47 0.0346(14) 0.0333(15) 0.0338(14) -0.0031(11) -0.0019(11) -0.0054(11)
C20 0.0429(15) 0.0337(15) 0.0362(14) -0.0025(12) 0.0070(11) -0.0130(12)
C17 0.0413(15) 0.0363(15) 0.0323(14) -0.0014(12) 0.0020(11) -0.0109(12)
C12 0.0460(17) 0.0296(15) 0.0557(17) -0.0065(13) 0.0139(13) -0.0165(13)
C52 0.0414(16) 0.0358(16) 0.0485(17) -0.0051(13) 0.0067(12) -0.0120(13)
C50 0.0465(17) 0.0512(19) 0.0436(17) 0.0166(15) -0.0044(13) -0.0063(14)
C31 0.0428(16) 0.0467(18) 0.0522(17) -0.0113(14) 0.0147(13) -0.0208(13)
C51 0.0436(17) 0.0329(16) 0.064(2) 0.0099(15) 0.0053(14) -0.0038(13)
C32 0.0414(16) 0.0430(17) 0.0550(17) -0.0157(14) 0.0162(13) -0.0146(13)
N4 0.079(2) 0.0435(18) 0.100(2) 0.0052(16) 0.0402(17) -0.0051(15)
C29 0.0440(17) 0.0443(19) 0.0493(17) 0.0024(15) 0.0202(13) -0.0065(14)
C1 0.0578(19) 0.0412(18) 0.0608(19) 0.0073(15) 0.0021(15) -0.0189(15)
C14 0.0489(18) 0.0376(17) 0.070(2) 0.0051(15) 0.0236(15) -0.0021(13)

loop_
_atom_type_symbol
_atom_type_description
_atom_type_scat_dispersion_real
_atom_type_scat_dispersion_imag
_atom_type_scat_source
C C 0.0033 0.0016 'International Tables Vol C Tables 4.2.6.8 and 6.1.1.4'
H H 0.0000 0.0000 'International Tables Vol C Tables 4.2.6.8 and 6.1.1.4'
N N 0.0061 0.0033 'International Tables Vol C Tables 4.2.6.8 and 6.1.1.4'
O O 0.0106 0.0060 'International Tables Vol C Tables 4.2.6.8 and 6.1.1.4'
S S 0.1246 0.1234 'International Tables Vol C Tables 4.2.6.8 and 6.1.1.4'

loop_
_geom_angle_atom_site_label_1
_geom_angle_atom_site_label_2
_geom_angle_atom_site_label_3
_geom_angle
_geom_angle_site_symmetry_1
_geom_angle_site_symmetry_3
_geom_angle_publ_flag
N2 S001 N3 101.06(11) . . ?
C2 O2 C1 117.3(2) . . ?
C11 O1 C14 116.3(2) . . ?
C48 N5 C42 117.89(18) . . ?
C48 N5 C39 122.9(2) . . ?
C39 N5 C42 119.16(19) . . ?
C5 N1 C8 116.99(19) . . ?
C16 N1 C5 120.39(19) . . ?
C16 N1 C8 122.6(2) . . ?
C23 N3 S001 105.99(17) . . ?
C22 N2 S001 106.66(17) . . ?
C53 C48 N5 120.2(2) . . ?
C53 C48 C49 118.5(2) . . ?
C49 C48 N5 121.3(2) . . ?
C11 C10 H10 120.2 . . ?
C11 C10 C9 119.6(2) . . ?
C9 C10 H10 120.2 . . ?
C43 C42 N5 120.9(2) . . ?
C43 C42 C47 119.0(2) . . ?
C47 C42 N5 120.1(2) . . ?
C2 C3 H3 119.9 . . ?
C4 C3 H3 119.9 . . ?
C4 C3 C2 120.1(2) . . ?
C30 C35 H35 119.3 . . ?
C34 C35 H35 119.3 . . ?
C34 C35 C30 121.5(3) . . ?
C35 C30 C28 121.5(2) . . ?
C35 C30 C31 117.3(2) . . ?
C31 C30 C28 121.2(2) . . ?
C4 C5 N1 120.1(2) . . ?
C6 C5 N1 121.3(2) . . ?
C6 C5 C4 118.6(2) . . ?
C41 C36 C33 121.9(2) . . ?
C41 C36 C37 116.5(2) . . ?
C37 C36 C33 121.6(2) . . ?
O2 C2 C3 115.8(2) . . ?
O2 C2 C7 124.5(2) . . ?
C7 C2 C3 119.6(2) . . ?
C3 C4 C5 120.7(2) . . ?
C3 C4 H4 119.6 . . ?
C5 C4 H4 119.6 . . ?
C35 C34 H34 119.4 . . ?
C35 C34 C33 121.3(2) . . ?
C33 C34 H34 119.4 . . ?
C39 C38 H38 119.8 . . ?
C37 C38 H38 119.8 . . ?
C37 C38 C39 120.4(2) . . ?
C28 C27 H27 114.0 . . ?
C28 C27 C24 131.9(2) . . ?
C24 C27 H27 114.0 . . ?
O1 C11 C12 116.2(2) . . ?
C10 C11 O1 124.2(2) . . ?
C10 C11 C12 119.5(2) . . ?
C10 C9 H9 119.3 . . ?
C8 C9 C10 121.3(2) . . ?
C8 C9 H9 119.3 . . ?
C48 C53 H53 119.4 . . ?
C52 C53 C48 121.2(2) . . ?
C52 C53 H53 119.4 . . ?
C18 C19 C21 121.7(2) . . ?
C18 C19 C20 116.7(2) . . ?
C20 C19 C21 121.6(2) . . ?
C34 C33 C36 122.6(2) . . ?
C32 C33 C36 120.9(2) . . ?
C32 C33 C34 116.5(2) . . ?
C9 C8 N1 118.9(2) . . ?
C9 C8 C13 118.9(2) . . ?
C13 C8 N1 122.2(2) . . ?
C27 C28 C30 122.8(2) . . ?
C27 C28 C29 122.0(2) . . ?
C29 C28 C30 115.2(2) . . ?
C15 C16 N1 122.0(2) . . ?
C15 C16 C17 118.1(2) . . ?
C17 C16 N1 119.9(2) . . ?
C22 C21 C19 122.4(2) . . ?
C26 C21 C19 122.5(2) . . ?
C26 C21 C22 115.1(2) . . ?
N2 C22 C21 126.5(2) . . ?
N2 C22 C23 112.8(2) . . ?
C23 C22 C21 120.7(2) . . ?
C41 C40 H40 119.5 . . ?
C41 C40 C39 121.1(2) . . ?
C39 C40 H40 119.5 . . ?
C21 C26 H26 118.1 . . ?
C21 C26 C25 123.8(2) . . ?
C25 C26 H26 118.1 . . ?
N3 C23 C22 113.5(2) . . ?
N3 C23 C24 124.3(2) . . ?
C24 C23 C22 122.2(2) . . ?
C42 C43 H43 119.8 . . ?
C44 C43 C42 120.3(2) . . ?
C44 C43 H43 119.8 . . ?
C23 C24 C27 117.3(2) . . ?
C25 C24 C27 127.6(2) . . ?
C25 C24 C23 115.2(2) . . ?
C16 C15 H15 119.7 . . ?
C20 C15 C16 120.5(2) . . ?
C20 C15 H15 119.7 . . ?
C48 C49 H49 120.1 . . ?
C50 C49 C48 119.8(2) . . ?
C50 C49 H49 120.1 . . ?
C8 C13 H13 120.1 . . ?
C12 C13 C8 119.8(2) . . ?
C12 C13 H13 120.1 . . ?
C36 C41 H41 119.2 . . ?
C40 C41 C36 121.6(2) . . ?
C40 C41 H41 119.2 . . ?
C46 C45 H45 120.3 . . ?
C44 C45 H45 120.3 . . ?
C44 C45 C46 119.4(2) . . ?
C38 C39 N5 122.1(2) . . ?
C40 C39 N5 119.9(2) . . ?
C40 C39 C38 118.0(2) . . ?
C45 C46 H46 119.7 . . ?
C45 C46 C47 120.6(2) . . ?
C47 C46 H46 119.7 . . ?
C43 C44 H44 119.8 . . ?
C45 C44 C43 120.4(2) . . ?
C45 C44 H44 119.8 . . ?
C19 C18 H18 119.0 . . ?
C17 C18 C19 122.1(2) . . ?
C17 C18 H18 119.0 . . ?
C26 C25 H25 118.5 . . ?
C24 C25 C26 122.9(2) . . ?
C24 C25 H25 118.5 . . ?
C5 C6 H6 119.6 . . ?
C5 C6 C7 120.8(2) . . ?
C7 C6 H6 119.6 . . ?
C2 C7 C6 120.0(2) . . ?
C2 C7 H7 120.0 . . ?
C6 C7 H7 120.0 . . ?
C36 C37 H37 118.8 . . ?
C38 C37 C36 122.4(2) . . ?
C38 C37 H37 118.8 . . ?
C42 C47 H47 119.9 . . ?
C46 C47 C42 120.1(2) . . ?
C46 C47 H47 119.9 . . ?
C19 C20 H20 119.1 . . ?
C15 C20 C19 121.9(2) . . ?
C15 C20 H20 119.1 . . ?
C16 C17 H17 119.6 . . ?
C18 C17 C16 120.8(2) . . ?
C18 C17 H17 119.6 . . ?
C11 C12 H12 119.6 . . ?
C13 C12 C11 120.7(2) . . ?
C13 C12 H12 119.6 . . ?
C53 C52 H52 119.9 . . ?
C51 C52 C53 120.1(3) . . ?
C51 C52 H52 119.9 . . ?
C49 C50 H50 119.4 . . ?
C51 C50 C49 121.2(3) . . ?
C51 C50 H50 119.4 . . ?
C30 C31 H31 119.5 . . ?
C32 C31 C30 121.0(3) . . ?
C32 C31 H31 119.5 . . ?
C52 C51 C50 119.2(3) . . ?
C52 C51 H51 120.4 . . ?
C50 C51 H51 120.4 . . ?
C33 C32 H32 118.8 . . ?
C31 C32 C33 122.4(3) . . ?
C31 C32 H32 118.8 . . ?
N4 C29 C28 177.4(3) . . ?
O2 C1 H1A 109.5 . . ?
O2 C1 H1B 109.5 . . ?
O2 C1 H1C 109.5 . . ?
H1A C1 H1B 109.5 . . ?
H1A C1 H1C 109.5 . . ?
H1B C1 H1C 109.5 . . ?
O1 C14 H14A 109.5 . . ?
O1 C14 H14B 109.5 . . ?
O1 C14 H14C 109.5 . . ?
H14A C14 H14B 109.5 . . ?
H14A C14 H14C 109.5 . . ?
H14B C14 H14C 109.5 . . ?

loop_
_geom_bond_atom_site_label_1
_geom_bond_atom_site_label_2
_geom_bond_distance
_geom_bond_site_symmetry_2
_geom_bond_publ_flag
S001 N3 1.613(2) . ?
S001 N2 1.611(2) . ?
O2 C2 1.378(3) . ?
O2 C1 1.423(3) . ?
O1 C11 1.375(3) . ?
O1 C14 1.428(3) . ?
N5 C48 1.414(3) . ?
N5 C42 1.430(3) . ?
N5 C39 1.419(3) . ?
N1 C5 1.425(3) . ?
N1 C8 1.430(3) . ?
N1 C16 1.409(3) . ?
N3 C23 1.349(3) . ?
N2 C22 1.343(3) . ?
C48 C53 1.387(3) . ?
C48 C49 1.394(3) . ?
C10 H10 0.9500 . ?
C10 C11 1.372(3) . ?
C10 C9 1.383(3) . ?
C42 C43 1.387(3) . ?
C42 C47 1.387(3) . ?
C3 H3 0.9500 . ?
C3 C2 1.381(3) . ?
C3 C4 1.376(3) . ?
C35 H35 0.9500 . ?
C35 C30 1.386(3) . ?
C35 C34 1.382(3) . ?
C30 C28 1.485(3) . ?
C30 C31 1.389(4) . ?
C5 C4 1.387(3) . ?
C5 C6 1.380(3) . ?
C36 C33 1.487(3) . ?
C36 C41 1.391(3) . ?
C36 C37 1.394(3) . ?
C2 C7 1.378(3) . ?
C4 H4 0.9500 . ?
C34 H34 0.9500 . ?
C34 C33 1.395(3) . ?
C38 H38 0.9500 . ?
C38 C39 1.393(3) . ?
C38 C37 1.379(3) . ?
C27 H27 0.9500 . ?
C27 C28 1.347(3) . ?
C27 C24 1.455(3) . ?
C11 C12 1.388(3) . ?
C9 H9 0.9500 . ?
C9 C8 1.382(3) . ?
C53 H53 0.9500 . ?
C53 C52 1.383(3) . ?
C19 C21 1.472(3) . ?
C19 C18 1.389(3) . ?
C19 C20 1.399(3) . ?
C33 C32 1.386(4) . ?
C8 C13 1.388(3) . ?
C28 C29 1.433(4) . ?
C16 C15 1.391(3) . ?
C16 C17 1.395(3) . ?
C21 C22 1.435(3) . ?
C21 C26 1.377(3) . ?
C22 C23 1.431(3) . ?
C40 H40 0.9500 . ?
C40 C41 1.386(3) . ?
C40 C39 1.387(3) . ?
C26 H26 0.9500 . ?
C26 C25 1.408(3) . ?
C23 C24 1.426(3) . ?
C43 H43 0.9500 . ?
C43 C44 1.381(3) . ?
C24 C25 1.377(3) . ?
C15 H15 0.9500 . ?
C15 C20 1.383(3) . ?
C49 H49 0.9500 . ?
C49 C50 1.383(4) . ?
C13 H13 0.9500 . ?
C13 C12 1.381(3) . ?
C41 H41 0.9500 . ?
C45 H45 0.9500 . ?
C45 C46 1.377(3) . ?
C45 C44 1.377(4) . ?
C46 H46 0.9500 . ?
C46 C47 1.380(3) . ?
C44 H44 0.9500 . ?
C18 H18 0.9500 . ?
C18 C17 1.375(3) . ?
C25 H25 0.9500 . ?
C6 H6 0.9500 . ?
C6 C7 1.382(3) . ?
C7 H7 0.9500 . ?
C37 H37 0.9500 . ?
C47 H47 0.9500 . ?
C20 H20 0.9500 . ?
C17 H17 0.9500 . ?
C12 H12 0.9500 . ?
C52 H52 0.9500 . ?
C52 C51 1.374(4) . ?
C50 H50 0.9500 . ?
C50 C51 1.380(4) . ?
C31 H31 0.9500 . ?
C31 C32 1.371(3) . ?
C51 H51 0.9500 . ?
C32 H32 0.9500 . ?
N4 C29 1.143(4) . ?
C1 H1A 0.9800 . ?
C1 H1B 0.9800 . ?
C1 H1C 0.9800 . ?
C14 H14A 0.9800 . ?
C14 H14B 0.9800 . ?
C14 H14C 0.9800 . ?

loop_
_platon_squeeze_void_nr
_platon_squeeze_void_average_x
_platon_squeeze_void_average_y
_platon_squeeze_void_average_z
_platon_squeeze_void_volume
_platon_squeeze_void_count_electrons
_platon_squeeze_void_content
1 0.000 0.000 0.500 200 33 ' '
